data_4507439
loop_
_publ_author_name
'Choi, Jonglak'
'King, Nacole'
'Maggard, Paul A.'

_publ_section_title
;
 Metastable cu(i)-niobate semiconductor with a low-temperature,
 nanoparticle-mediated synthesis.
;
_journal_issue 2
_journal_name_full 'ACS nano'
_journal_page_first 1699
_journal_page_last 1708
_journal_paper_doi 10.1021/nn305707f
_journal_volume 7
_journal_year 2013
_chemical_formula_moiety Cu2Nb8O21
_chemical_formula_sum 'Cu2 Nb8 O21'
_chemical_formula_weight 1206.38
_chemical_name_systematic
;
 ?
;
_space_group_IT_number 12
_symmetry_cell_setting monoclinic
_symmetry_space_group_name_Hall '-C 2y'
_symmetry_space_group_name_H-M 'C 1 2/m 1'
_atom_sites_solution_primary direct
_atom_sites_solution_secondary difmap
_audit_creation_method SHELXL-97
_cell_angle_alpha 90.00
_cell_angle_beta 100.2120(10)
_cell_angle_gamma 90.00
_cell_formula_units_Z 2
_cell_length_a 10.5325(2)
_cell_length_b 6.43060(10)
_cell_length_c 10.1730(2)
_cell_measurement_reflns_used 2420
_cell_measurement_temperature 223(2)
_cell_measurement_theta_max 41.27
_cell_measurement_theta_min 2.03
_cell_volume 678.11(2)
_computing_structure_refinement 'SHELXL-97 (Sheldrick, 1997)'
_diffrn_ambient_temperature 223(2)
_diffrn_measured_fraction_theta_full 0.978
_diffrn_measured_fraction_theta_max 0.978
_diffrn_measurement_device_type 'Nonius CAD-4'
_diffrn_measurement_method 'Omega scan b/P/b'
_diffrn_radiation_monochromator graphite
_diffrn_radiation_source 'fine-focus sealed tube'
_diffrn_radiation_type MoK\a
_diffrn_radiation_wavelength 0.71073
_diffrn_reflns_av_R_equivalents 0.0000
_diffrn_reflns_av_sigmaI/netI 0.0472
_diffrn_reflns_limit_h_max 19
_diffrn_reflns_limit_h_min -19
_diffrn_reflns_limit_k_max 11
_diffrn_reflns_limit_k_min 0
_diffrn_reflns_limit_l_max 18
_diffrn_reflns_limit_l_min 0
_diffrn_reflns_number 2420
_diffrn_reflns_theta_full 41.27
_diffrn_reflns_theta_max 41.27
_diffrn_reflns_theta_min 2.03
_exptl_absorpt_coefficient_mu 9.698
_exptl_absorpt_correction_T_max 0.908
_exptl_absorpt_correction_T_min 0.890
_exptl_absorpt_correction_type 'numerical from crystal shape'
_exptl_crystal_colour dark-red
_exptl_crystal_density_diffrn 5.908
_exptl_crystal_density_method 'not measured'
_exptl_crystal_description needle-plate
_exptl_crystal_F_000 1108.0
_exptl_crystal_size_max 0.08
_exptl_crystal_size_mid 0.01
_exptl_crystal_size_min 0.01
_refine_diff_density_max 2.809
_refine_diff_density_min -2.026
_refine_diff_density_rms 0.399
_refine_ls_extinction_method none
_refine_ls_goodness_of_fit_ref 1.009
_refine_ls_matrix_type full
_refine_ls_number_parameters 86
_refine_ls_number_reflns 2420
_refine_ls_number_restraints 0
_refine_ls_restrained_S_all 1.009
_refine_ls_R_factor_all 0.0507
_refine_ls_R_factor_gt 0.0357
_refine_ls_shift/su_max 0.000
_refine_ls_shift/su_mean 0.000
_refine_ls_structure_factor_coef Fsqd
_refine_ls_weighting_details 'calc w=1/[\s^2^(Fo^2^)+(0.0368P)^2^+0.0000P] where P=(Fo^2^+2Fc^2^)/3'
_refine_ls_weighting_scheme calc
_refine_ls_wR_factor_gt 0.0693
_refine_ls_wR_factor_ref 0.0738
_reflns_number_gt 3385
_reflns_number_total 2420
_reflns_threshold_expression >2sigma(I)
_cod_data_source_file nn305707f_si_002.cif
_cod_data_source_block cj3-7_c(wt)
_cod_original_sg_symbol_H-M 'C 2/m'
_cod_database_code 4507439

loop_
_symmetry_equiv_pos_as_xyz
'x, y, z'
'-x, y, -z'
'x+1/2, y+1/2, z'
'-x+1/2, y+1/2, -z'
'-x, -y, -z'
'x, -y, z'
'-x+1/2, -y+1/2, -z'
'x+1/2, -y+1/2, z'

loop_
_atom_site_label
_atom_site_type_symbol
_atom_site_fract_x
_atom_site_fract_y
_atom_site_fract_z
_atom_site_U_iso_or_equiv
_atom_site_adp_type
_atom_site_occupancy
_atom_site_symmetry_multiplicity
_atom_site_calc_flag
_atom_site_refinement_flags
Nb1 Nb 0.24394(3) 0.0000 0.43480(3) 0.00624(5) Uani 1 2 d S
Nb2 Nb -0.30059(3) 0.0000 0.22784(3) 0.00566(5) Uani 1 2 d S
Nb3 Nb 0.00190(3) 0.0000 0.18547(3) 0.00611(6) Uani 1 2 d S
Nb4 Nb 0.37966(3) 0.0000 0.16619(3) 0.00573(6) Uani 1 2 d S
Cu1 Cu 0.5000 0.25022(8) 0.5000 0.01458(9) Uani 1 2 d S
O1 O 0.0512(3) 0.0000 0.3878(3) 0.0076(4) Uani 1 2 d S
O2 O 0.4100(3) 0.0000 0.3886(3) 0.0085(4) Uani 1 2 d S
O3 O 0.0000 0.0000 0.0000 0.0108(7) Uani 1 4 d S
O4 O -0.15832(18) -0.1839(3) 0.18690(18) 0.0080(3) Uani 1 1 d .
O5 O 0.2702(2) 0.1801(3) 0.60658(18) 0.0086(3) Uani 1 1 d .
O6 O -0.3365(3) 0.0000 0.0096(2) 0.0086(4) Uani 1 2 d S
O7 O 0.2023(3) 0.0000 0.2237(3) 0.0075(4) Uani 1 2 d S
O8 O 0.04682(18) 0.3139(3) 0.18716(18) 0.0080(3) Uani 1 1 d .

loop_
_atom_site_aniso_label
_atom_site_aniso_U_11
_atom_site_aniso_U_22
_atom_site_aniso_U_33
_atom_site_aniso_U_23
_atom_site_aniso_U_13
_atom_site_aniso_U_12
Nb1 0.00693(12) 0.00595(11) 0.00588(11) 0.000 0.00126(9) 0.000
Nb2 0.00526(11) 0.00575(11) 0.00613(11) 0.000 0.00142(9) 0.000
Nb3 0.00527(13) 0.00562(11) 0.00745(12) 0.000 0.00117(8) 0.000
Nb4 0.00561(13) 0.00574(11) 0.00589(11) 0.000 0.00113(9) 0.000
Cu1 0.0184(2) 0.00878(18) 0.0170(2) 0.000 0.00430(19) 0.000
O1 0.0078(10) 0.0094(10) 0.0067(9) 0.000 0.0041(8) 0.000
O2 0.0075(10) 0.0086(10) 0.0089(10) 0.000 -0.0005(9) 0.000
O3 0.0154(19) 0.0094(15) 0.0082(14) 0.000 0.0037(14) 0.000
O4 0.0075(8) 0.0065(7) 0.0107(7) 0.0006(5) 0.0033(6) -0.0003(5)
O5 0.0117(7) 0.0062(7) 0.0074(6) 0.0002(5) 0.0005(6) 0.0002(6)
O6 0.0106(12) 0.0095(11) 0.0061(9) 0.000 0.0021(10) 0.000
O7 0.0069(9) 0.0079(9) 0.0079(9) 0.000 0.0019(8) 0.000
O8 0.0068(7) 0.0060(7) 0.0111(7) 0.0004(6) 0.0014(5) -0.0002(5)

loop_
_atom_type_symbol
_atom_type_description
_atom_type_scat_dispersion_real
_atom_type_scat_dispersion_imag
_atom_type_scat_source
O O 0.0106 0.0060 'International Tables Vol C Tables 4.2.6.8 and 6.1.1.4'
Cu Cu 0.3201 1.2651 'International Tables Vol C Tables 4.2.6.8 and 6.1.1.4'
Nb Nb -2.0727 0.6215 'International Tables Vol C Tables 4.2.6.8 and 6.1.1.4'

loop_
_geom_angle_atom_site_label_1
_geom_angle_atom_site_label_2
_geom_angle_atom_site_label_3
_geom_angle
_geom_angle_site_symmetry_1
_geom_angle_site_symmetry_3
O2 Nb1 O1 152.25(11) . .
O2 Nb1 O5 102.61(9) . .
O1 Nb1 O5 100.33(8) . .
O2 Nb1 O5 102.61(9) . 6
O1 Nb1 O5 100.33(8) . 6
O5 Nb1 O5 67.91(10) . 6
O2 Nb1 O5 89.20(6) . 7_556
O1 Nb1 O5 85.37(6) . 7_556
O5 Nb1 O5 67.41(8) . 7_556
O5 Nb1 O5 135.26(6) 6 7_556
O2 Nb1 O5 89.20(6) . 4_546
O1 Nb1 O5 85.36(6) . 4_546
O5 Nb1 O5 135.26(6) . 4_546
O5 Nb1 O5 67.41(8) 6 4_546
O5 Nb1 O5 156.87(10) 7_556 4_546
O2 Nb1 O7 77.41(11) . .
O1 Nb1 O7 74.84(10) . .
O5 Nb1 O7 145.95(5) . .
O5 Nb1 O7 145.95(5) 6 .
O5 Nb1 O7 78.57(5) 7_556 .
O5 Nb1 O7 78.57(5) 4_546 .
O2 Nb1 Cu1 41.15(5) . .
O1 Nb1 Cu1 148.831(9) . .
O5 Nb1 Cu1 63.26(6) . .
O5 Nb1 Cu1 97.36(5) 6 .
O5 Nb1 Cu1 64.14(6) 7_556 .
O5 Nb1 Cu1 125.30(6) 4_546 .
O7 Nb1 Cu1 103.45(6) . .
O2 Nb1 Cu1 41.15(5) . 5_656
O1 Nb1 Cu1 148.831(9) . 5_656
O5 Nb1 Cu1 97.36(5) . 5_656
O5 Nb1 Cu1 63.26(6) 6 5_656
O5 Nb1 Cu1 125.30(6) 7_556 5_656
O5 Nb1 Cu1 64.14(6) 4_546 5_656
O7 Nb1 Cu1 103.45(6) . 5_656
Cu1 Nb1 Cu1 62.328(18) . 5_656
O2 Nb1 Cu1 149.844(9) . 3_445
O1 Nb1 Cu1 39.76(5) . 3_445
O5 Nb1 Cu1 95.61(6) . 3_445
O5 Nb1 Cu1 62.40(6) 6 3_445
O5 Nb1 Cu1 120.17(6) 7_556 3_445
O5 Nb1 Cu1 61.21(6) 4_546 3_445
O7 Nb1 Cu1 100.43(6) . 3_445
Cu1 Nb1 Cu1 156.079(11) . 3_445
Cu1 Nb1 Cu1 113.218(4) 5_656 3_445
O2 Nb1 Cu1 149.844(9) . 7_556
O1 Nb1 Cu1 39.76(5) . 7_556
O5 Nb1 Cu1 62.40(6) . 7_556
O5 Nb1 Cu1 95.61(6) 6 7_556
O5 Nb1 Cu1 61.21(6) 7_556 7_556
O5 Nb1 Cu1 120.17(6) 4_546 7_556
O7 Nb1 Cu1 100.43(6) . 7_556
Cu1 Nb1 Cu1 113.218(4) . 7_556
Cu1 Nb1 Cu1 156.079(11) 5_656 7_556
Cu1 Nb1 Cu1 60.305(17) 3_445 7_556
O2 Nb1 Nb3 115.91(8) . .
O1 Nb1 Nb3 36.34(7) . .
O5 Nb1 Nb3 128.64(5) . .
O5 Nb1 Nb3 128.64(5) 6 .
O5 Nb1 Nb3 79.99(5) 7_556 .
O5 Nb1 Nb3 79.99(5) 4_546 .
O7 Nb1 Nb3 38.50(7) . .
Cu1 Nb1 Nb3 133.997(10) . .
Cu1 Nb1 Nb3 133.997(10) 5_656 .
Cu1 Nb1 Nb3 67.378(8) 3_445 .
Cu1 Nb1 Nb3 67.378(8) 7_556 .
O8 Nb2 O8 74.03(11) 3_445 8_455
O8 Nb2 O4 156.39(8) 3_445 6
O8 Nb2 O4 101.99(8) 8_455 6
O8 Nb2 O4 101.99(8) 3_445 .
O8 Nb2 O4 156.39(8) 8_455 .
O4 Nb2 O4 72.10(11) 6 .
O8 Nb2 O5 121.39(8) 3_445 2_556
O8 Nb2 O5 80.29(8) 8_455 2_556
O4 Nb2 O5 79.74(8) 6 2_556
O4 Nb2 O5 119.73(8) . 2_556
O8 Nb2 O5 80.29(8) 3_445 5_556
O8 Nb2 O5 121.39(8) 8_455 5_556
O4 Nb2 O5 119.73(8) 6 5_556
O4 Nb2 O5 79.74(8) . 5_556
O5 Nb2 O5 69.88(10) 2_556 5_556
O8 Nb2 O6 78.50(8) 3_445 .
O8 Nb2 O6 78.50(8) 8_455 .
O4 Nb2 O6 77.90(8) 6 .
O4 Nb2 O6 77.90(8) . .
O5 Nb2 O6 145.04(5) 2_556 .
O5 Nb2 O6 145.04(5) 5_556 .
O8 Nb2 Nb3 137.64(6) 3_445 .
O8 Nb2 Nb3 137.64(6) 8_455 .
O4 Nb2 Nb3 36.67(5) 6 .
O4 Nb2 Nb3 36.67(5) . .
O5 Nb2 Nb3 95.47(6) 2_556 .
O5 Nb2 Nb3 95.47(6) 5_556 .
O6 Nb2 Nb3 82.18(7) . .
O8 Nb2 Nb4 37.21(5) 3_445 1_455
O8 Nb2 Nb4 37.21(5) 8_455 1_455
O4 Nb2 Nb4 136.95(5) 6 1_455
O4 Nb2 Nb4 136.95(5) . 1_455
O5 Nb2 Nb4 99.38(6) 2_556 1_455
O5 Nb2 Nb4 99.38(6) 5_556 1_455
O6 Nb2 Nb4 79.68(7) . 1_455
Nb3 Nb2 Nb4 161.859(12) . 1_455
O3 Nb3 O1 166.04(8) . .
O3 Nb3 O4 98.26(5) . .
O1 Nb3 O4 93.16(8) . .
O3 Nb3 O4 98.26(5) . 6
O1 Nb3 O4 93.16(8) . 6
O4 Nb3 O4 69.97(10) . 6
O3 Nb3 O8 88.29(5) . .
O1 Nb3 O8 88.55(6) . .
O4 Nb3 O8 138.08(7) . .
O4 Nb3 O8 68.12(7) 6 .
O3 Nb3 O8 88.29(5) . 6
O1 Nb3 O8 88.55(6) . 6
O4 Nb3 O8 68.12(7) . 6
O4 Nb3 O8 138.08(7) 6 6
O8 Nb3 O8 153.77(11) . 6
O3 Nb3 O7 91.02(7) . .
O1 Nb3 O7 75.03(11) . .
O4 Nb3 O7 143.51(6) . .
O4 Nb3 O7 143.51(6) 6 .
O8 Nb3 O7 77.03(5) . .
O8 Nb3 O7 77.03(5) 6 .
O3 Nb3 Nb1 130.319(15) . .
O1 Nb3 Nb1 35.72(8) . .
O4 Nb3 Nb1 121.47(5) . .
O4 Nb3 Nb1 121.47(5) 6 .
O8 Nb3 Nb1 81.24(5) . .
O8 Nb3 Nb1 81.24(5) 6 .
O7 Nb3 Nb1 39.30(7) . .
O3 Nb3 Nb2 107.022(14) . .
O1 Nb3 Nb2 86.93(8) . .
O4 Nb3 Nb2 35.58(5) . .
O4 Nb3 Nb2 35.58(5) 6 .
O8 Nb3 Nb2 102.93(5) . .
O8 Nb3 Nb2 102.93(5) 6 .
O7 Nb3 Nb2 161.96(7) . .
Nb1 Nb3 Nb2 122.658(12) . .
O6 Nb4 O7 101.81(11) 5 .
O6 Nb4 O4 94.74(6) 5 3
O7 Nb4 O4 76.78(5) . 3
O6 Nb4 O4 94.74(6) 5 8_545
O7 Nb4 O4 76.78(5) . 8_545
O4 Nb4 O4 153.21(10) 3 8_545
O6 Nb4 O8 99.39(9) 5 8
O7 Nb4 O8 139.16(6) . 8
O4 Nb4 O8 66.98(7) 3 8
O4 Nb4 O8 135.51(7) 8_545 8
O6 Nb4 O8 99.39(9) 5 3_545
O7 Nb4 O8 139.16(6) . 3_545
O4 Nb4 O8 135.51(7) 3 3_545
O4 Nb4 O8 66.98(7) 8_545 3_545
O8 Nb4 O8 69.17(10) 8 3_545
O6 Nb4 O2 173.42(12) 5 .
O7 Nb4 O2 71.61(10) . .
O4 Nb4 O2 83.87(5) 3 .
O4 Nb4 O2 83.87(5) 8_545 .
O8 Nb4 O2 86.01(8) 8 .
O8 Nb4 O2 86.01(8) 3_545 .
O6 Nb4 Nb1 140.08(9) 5 .
O7 Nb4 Nb1 38.27(7) . .
O4 Nb4 Nb1 78.33(5) 3 .
O4 Nb4 Nb1 78.33(5) 8_545 .
O8 Nb4 Nb1 113.12(5) 8 .
O8 Nb4 Nb1 113.12(5) 3_545 .
O2 Nb4 Nb1 33.34(7) . .
O6 Nb4 Nb2 105.21(9) 5 1_655
O7 Nb4 Nb2 152.98(7) . 1_655
O4 Nb4 Nb2 100.79(5) 3 1_655
O4 Nb4 Nb2 100.79(5) 8_545 1_655
O8 Nb4 Nb2 34.76(5) 8 1_655
O8 Nb4 Nb2 34.76(5) 3_545 1_655
O2 Nb4 Nb2 81.37(7) . 1_655
Nb1 Nb4 Nb2 114.707(12) . 1_655
O2 Cu1 O2 79.66(11) . 5_656
O2 Cu1 O1 115.44(9) . 3
O2 Cu1 O1 138.40(10) 5_656 3
O2 Cu1 O1 138.40(10) . 7_556
O2 Cu1 O1 115.44(9) 5_656 7_556
O1 Cu1 O1 79.91(11) 3 7_556
O2 Cu1 Nb1 36.40(8) . .
O2 Cu1 Nb1 90.58(7) 5_656 .
O1 Cu1 Nb1 125.28(8) 3 .
O1 Cu1 Nb1 102.46(7) 7_556 .
O2 Cu1 Nb1 90.58(7) . 5_656
O2 Cu1 Nb1 36.40(8) 5_656 5_656
O1 Cu1 Nb1 102.46(7) 3 5_656
O1 Cu1 Nb1 125.28(8) 7_556 5_656
Nb1 Cu1 Nb1 117.672(18) . 5_656
O2 Cu1 Nb1 125.22(8) . 3
O2 Cu1 Nb1 101.23(7) 5_656 3
O1 Cu1 Nb1 37.66(8) 3 3
O1 Cu1 Nb1 91.24(7) 7_556 3
Nb1 Cu1 Nb1 156.079(11) . 3
Nb1 Cu1 Nb1 66.782(4) 5_656 3
O2 Cu1 Nb1 101.23(7) . 7_556
O2 Cu1 Nb1 125.22(8) 5_656 7_556
O1 Cu1 Nb1 91.24(7) 3 7_556
O1 Cu1 Nb1 37.66(8) 7_556 7_556
Nb1 Cu1 Nb1 66.782(4) . 7_556
Nb1 Cu1 Nb1 156.079(11) 5_656 7_556
Nb1 Cu1 Nb1 119.695(17) 3 7_556
Nb1 O1 Nb3 107.94(12) . .
Nb1 O1 Cu1 102.58(9) . 7_556
Nb3 O1 Cu1 120.51(8) . 7_556
Nb1 O1 Cu1 102.58(9) . 3_445
Nb3 O1 Cu1 120.51(8) . 3_445
Cu1 O1 Cu1 100.09(11) 7_556 3_445
Nb1 O2 Cu1 102.45(10) . .
Nb1 O2 Cu1 102.45(10) . 5_656
Cu1 O2 Cu1 100.34(11) . 5_656
Nb1 O2 Nb4 106.26(12) . .
Cu1 O2 Nb4 121.25(8) . .
Cu1 O2 Nb4 121.25(8) 5_656 .
Nb3 O3 Nb3 180.000(19) 5 .
Nb2 O4 Nb3 107.76(8) . .
Nb2 O4 Nb4 139.15(10) . 3_445
Nb3 O4 Nb4 112.68(9) . 3_445
Nb2 O5 Nb1 111.09(8) 5_556 .
Nb2 O5 Nb1 136.32(9) 5_556 7_556
Nb1 O5 Nb1 112.59(8) . 7_556
Nb4 O6 Nb2 175.11(16) 5 .
Nb4 O7 Nb3 153.08(14) . .
Nb4 O7 Nb1 104.72(12) . .
Nb3 O7 Nb1 102.20(11) . .
Nb2 O8 Nb3 139.73(10) 3 .
Nb2 O8 Nb4 108.02(8) 3 3_455
Nb3 O8 Nb4 111.51(9) . 3_455

loop_
_geom_bond_atom_site_label_1
_geom_bond_atom_site_label_2
_geom_bond_distance
_geom_bond_site_symmetry_2
Nb1 O2 1.890(3) .
Nb1 O1 2.002(3) .
Nb1 O5 2.0737(18) .
Nb1 O5 2.0737(18) 6
Nb1 O5 2.0997(18) 7_556
Nb1 O5 2.0997(18) 4_546
Nb1 O7 2.114(3) .
Nb1 Cu1 3.1094(4) .
Nb1 Cu1 3.1094(4) 5_656
Nb1 Cu1 3.1977(4) 3_445
Nb1 Cu1 3.1977(4) 7_556
Nb1 Nb3 3.2619(4) .
Nb2 O8 1.9875(19) 3_445
Nb2 O8 1.9875(19) 8_455
Nb2 O4 2.0097(19) 6
Nb2 O4 2.0097(19) .
Nb2 O5 2.0224(18) 2_556
Nb2 O5 2.0224(18) 5_556
Nb2 O6 2.185(2) .
Nb2 Nb3 3.2898(5) .
Nb2 Nb4 3.3146(4) 1_455
Nb3 O3 1.8834(3) .
Nb3 O1 2.032(3) .
Nb3 O4 2.0628(19) .
Nb3 O4 2.0628(19) 6
Nb3 O8 2.0729(19) .
Nb3 O8 2.0729(19) 6
Nb3 O7 2.077(3) .
Nb4 O6 1.765(2) 5
Nb4 O7 2.054(3) .
Nb4 O4 2.0895(19) 3
Nb4 O4 2.0895(19) 8_545
Nb4 O8 2.1080(19) 8
Nb4 O8 2.1080(19) 3_545
Nb4 O2 2.229(3) .
Nb4 Nb2 3.3146(4) 1_655
Cu1 O2 2.0953(17) .
Cu1 O2 2.0953(17) 5_656
Cu1 O1 2.0954(17) 3
Cu1 O1 2.0954(17) 7_556
Cu1 Nb1 3.1094(4) 5_656
Cu1 Nb1 3.1977(4) 3
Cu1 Nb1 3.1977(4) 7_556
O1 Cu1 2.0954(17) 7_556
O1 Cu1 2.0954(17) 3_445
O2 Cu1 2.0953(17) 5_656
O3 Nb3 1.8834(3) 5
O4 Nb4 2.0895(19) 3_445
O5 Nb2 2.0224(18) 5_556
O5 Nb1 2.0997(18) 7_556
O6 Nb4 1.765(2) 5
O8 Nb2 1.9875(19) 3
O8 Nb4 2.1080(19) 3_455
